data_4305684
loop_
_publ_author_name
'Philip W. Miller'
'Mark Nieuwenhuyzen'
'Jonathan P. H. Charmant'
'Stuart L. James'

_publ_section_title
;
The Cyclic "Silver-Diphos" Motif [Ag2(\m-diphosphine)2]2+ as a Synthon
for Building up Larger Structures
;
_journal_name_full 'Inorganic Chemistry'
_journal_page_first 8367
_journal_page_last 8379
_journal_paper_doi 10.1021/ic800664f
_journal_volume 47
_journal_year 2008
_chemical_formula_sum 'C136 H109 Ag4 Cl6 F24 N9 P8 Sb4'
_chemical_formula_weight 3704.26
_chemical_name_systematic
; 
 ? 
;
_space_group_IT_number 2
_symmetry_cell_setting triclinic
_symmetry_space_group_name_Hall '-P 1'
_symmetry_space_group_name_H-M 'P -1'
_atom_sites_solution_hydrogens geom
_atom_sites_solution_primary direct
_atom_sites_solution_secondary difmap
_audit_creation_method SHELXL-97
_cell_angle_alpha 80.133(4)
_cell_angle_beta 72.213(6)
_cell_angle_gamma 77.734(6)
_cell_formula_units_Z 2
_cell_length_a 16.302(4)
_cell_length_b 18.209(5)
_cell_length_c 26.457(7)
_cell_measurement_temperature 213(2)
_cell_volume 7259(3)
_computing_cell_refinement 'Bruker SMART'
_computing_data_collection 'Bruker SMART'
_computing_data_reduction 'Bruker SHELXTL'
_computing_molecular_graphics 'Bruker SHELXTL'
_computing_publication_material 'Bruker SHELXTL'
_computing_structure_refinement 'SHELXL-97 (Sheldrick, 1997)'
_computing_structure_solution 'SHELXS-97 (Sheldrick, 1990)'
_diffrn_ambient_temperature 213(2)
_diffrn_measured_fraction_theta_full 0.855
_diffrn_measured_fraction_theta_max 0.855
_diffrn_measurement_device_type 'CCD area detector'
_diffrn_measurement_method 'phi and omega scans'
_diffrn_radiation_monochromator graphite
_diffrn_radiation_source 'fine-focus sealed tube'
_diffrn_radiation_type MoK\a
_diffrn_radiation_wavelength 0.71073
_diffrn_reflns_av_R_equivalents 0.0451
_diffrn_reflns_av_sigmaI/netI 0.0759
_diffrn_reflns_limit_h_max 20
_diffrn_reflns_limit_h_min -21
_diffrn_reflns_limit_k_max 23
_diffrn_reflns_limit_k_min -23
_diffrn_reflns_limit_l_max 34
_diffrn_reflns_limit_l_min -33
_diffrn_reflns_number 83089
_diffrn_reflns_theta_full 28.74
_diffrn_reflns_theta_max 28.74
_diffrn_reflns_theta_min 0.81
_exptl_absorpt_coefficient_mu 1.540
_exptl_absorpt_correction_T_max 0.928
_exptl_absorpt_correction_T_min 0.666
_exptl_absorpt_correction_type empirical
_exptl_absorpt_process_details SADABS
_exptl_crystal_colour colorless
_exptl_crystal_density_diffrn 1.695
_exptl_crystal_density_method 'not measured'
_exptl_crystal_description plate
_exptl_crystal_F_000 3636
_exptl_crystal_size_max 0.43
_exptl_crystal_size_mid 0.33
_exptl_crystal_size_min 0.12
_refine_diff_density_max 1.336
_refine_diff_density_min -1.437
_refine_diff_density_rms 0.141
_refine_ls_extinction_method none
_refine_ls_goodness_of_fit_ref 0.977
_refine_ls_hydrogen_treatment fixed
_refine_ls_matrix_type full
_refine_ls_number_parameters 1586
_refine_ls_number_reflns 32237
_refine_ls_number_restraints 3660
_refine_ls_restrained_S_all 3.823
_refine_ls_R_factor_all 0.1258
_refine_ls_R_factor_gt 0.0654
_refine_ls_shift/su_max 0.000
_refine_ls_shift/su_mean 0.000
_refine_ls_structure_factor_coef Fsqd
_refine_ls_weighting_details 'calc w=1/[\s^2^(Fo^2^)+(0.1305P)^2^+0.0000P] where P=(Fo^2^+2Fc^2^)/3'
_refine_ls_weighting_scheme calc
_refine_ls_wR_factor_gt 0.1870
_refine_ls_wR_factor_ref 0.2295
_reflns_number_gt 16729
_reflns_number_total 32237
_reflns_threshold_expression >2sigma(I)
_cod_data_source_file ic800664f-file002_6.cif
_cod_data_source_block pm2377m
_cod_depositor_comments
;
The following automatic conversions were performed:
'_symmetry_cell_setting' value 'Triclinic' changed to 'triclinic'
according to '/home/saulius/struct/CIF-dictionaries/cif_core.dic'
dictionary named 'cif_core.dic' version 2.4.1 from
2010-06-29.

'_exptl_absorpt_correction_type' value 'Empirical' changed to
'empirical' according to
'/home/saulius/struct/CIF-dictionaries/cif_core.dic' dictionary named
'cif_core.dic' version 2.4.1 from 2010-06-29.

Automatic conversion script
Id: cif_fix_enum 1527 2010-12-29 10:47:43Z saulius 
;
_cod_original_cell_volume 7260(3)
_cod_database_code 4305684

loop_
_symmetry_equiv_pos_as_xyz
'x, y, z'
'-x, -y, -z'

loop_
_atom_site_label
_atom_site_type_symbol
_atom_site_fract_x
_atom_site_fract_y
_atom_site_fract_z
_atom_site_U_iso_or_equiv
_atom_site_adp_type
_atom_site_occupancy
_atom_site_symmetry_multiplicity
_atom_site_calc_flag
_atom_site_refinement_flags
_atom_site_disorder_assembly
_atom_site_disorder_group
Ag1 Ag -0.08278(16) -0.08145(13) 0.60928(10) 0.0561(7) Uani 1 1 d . . .
C1A C 0.0111(17) -0.1841(15) 0.4922(11) 0.043(6) Uani 1 1 d . . .
C2A C -0.007(2) -0.2299(18) 0.4605(13) 0.058(8) Uani 1 1 d . . .
H2AA H -0.0420 -0.2673 0.4766 0.069 Uiso 1 1 calc R . .
C3A C 0.026(2) -0.2198(17) 0.4060(13) 0.056(8) Uani 1 1 d . . .
H3AA H 0.0129 -0.2505 0.3853 0.067 Uiso 1 1 calc R . .
C4A C 0.0772(19) -0.1672(16) 0.3810(12) 0.050(7) Uani 1 1 d . . .
H4AA H 0.1001 -0.1629 0.3436 0.060 Uiso 1 1 calc R . .
C5A C 0.0958(18) -0.1200(15) 0.4096(11) 0.046(7) Uani 1 1 d . . .
C6A C 0.0600(17) -0.1279(15) 0.4666(11) 0.042(6) Uani 1 1 d . . .
C7A C 0.0791(19) -0.0777(17) 0.4962(11) 0.049(7) Uani 1 1 d . . .
N8A N 0.0944(19) -0.0375(17) 0.5203(11) 0.069(8) Uani 1 1 d . . .
P1 P -0.0288(5) -0.1968(4) 0.5651(3) 0.0466(18) Uani 1 1 d . . .
C11A C -0.1074(19) -0.2605(16) 0.5790(11) 0.047(7) Uani 1 1 d . . .
C12A C -0.195(2) -0.230(2) 0.5850(14) 0.064(9) Uani 1 1 d . . .
H12A H -0.2125 -0.1769 0.5839 0.076 Uiso 1 1 calc R . .
C13A C -0.253(2) -0.274(3) 0.5923(16) 0.086(12) Uani 1 1 d . . .
H13A H -0.3119 -0.2521 0.5957 0.103 Uiso 1 1 calc R . .
C14A C -0.228(3) -0.352(2) 0.5949(14) 0.079(11) Uani 1 1 d . . .
H14A H -0.2708 -0.3824 0.6013 0.094 Uiso 1 1 calc R . .
C15A C -0.144(3) -0.384(2) 0.5886(13) 0.072(10) Uani 1 1 d . . .
H15A H -0.1265 -0.4368 0.5884 0.086 Uiso 1 1 calc R . .
C16A C -0.084(2) -0.3371(17) 0.5823(13) 0.060(8) Uani 1 1 d . . .
H16A H -0.0258 -0.3588 0.5802 0.072 Uiso 1 1 calc R . .
C11B C 0.064(2) -0.2551(17) 0.5852(14) 0.057(8) Uani 1 1 d . . .
C12B C 0.051(3) -0.279(2) 0.6388(16) 0.080(11) Uani 1 1 d . . .
H12B H -0.0048 -0.2667 0.6628 0.096 Uiso 1 1 calc R . .
C13B C 0.117(3) -0.319(3) 0.6569(19) 0.105(15) Uani 1 1 d . . .
H13B H 0.1078 -0.3365 0.6935 0.126 Uiso 1 1 calc R . .
C14B C 0.199(3) -0.335(3) 0.622(2) 0.103(16) Uani 1 1 d . . .
H14B H 0.2464 -0.3608 0.6354 0.123 Uiso 1 1 calc R . .
C15B C 0.213(3) -0.314(3) 0.568(2) 0.105(16) Uani 1 1 d . . .
H15B H 0.2679 -0.3265 0.5439 0.126 Uiso 1 1 calc R . .
C16B C 0.144(2) -0.274(2) 0.5505(17) 0.079(11) Uani 1 1 d . . .
H16B H 0.1517 -0.2589 0.5138 0.094 Uiso 1 1 calc R . .
P2 P 0.1613(5) -0.0458(4) 0.3777(3) 0.0439(17) Uani 1 1 d . . .
C21A C 0.2569(19) -0.0726(18) 0.4032(12) 0.053(8) Uani 1 1 d . . .
C22A C 0.283(2) -0.146(2) 0.4238(13) 0.062(8) Uani 1 1 d . . .
H22A H 0.2525 -0.1851 0.4242 0.075 Uiso 1 1 calc R . .
C23A C 0.355(3) -0.161(3) 0.4435(15) 0.088(13) Uani 1 1 d . . .
H23A H 0.3739 -0.2104 0.4585 0.105 Uiso 1 1 calc R . .
C24A C 0.399(3) -0.104(4) 0.4410(19) 0.12(2) Uani 1 1 d . . .
H24A H 0.4485 -0.1147 0.4539 0.144 Uiso 1 1 calc R . .
C25A C 0.375(3) -0.034(3) 0.422(2) 0.110(17) Uani 1 1 d . . .
H25A H 0.4061 0.0046 0.4210 0.132 Uiso 1 1 calc R . .
C26A C 0.304(2) -0.018(2) 0.4024(16) 0.079(11) Uani 1 1 d . . .
H26A H 0.2867 0.0312 0.3880 0.095 Uiso 1 1 calc R . .
C21B C 0.2014(18) -0.0666(16) 0.3080(11) 0.047(7) Uani 1 1 d . . .
C22B C 0.2710(19) -0.1227(16) 0.2915(12) 0.051(7) Uani 1 1 d . . .
H22B H 0.3004 -0.1514 0.3158 0.061 Uiso 1 1 calc R . .
C23B C 0.297(2) -0.136(2) 0.2387(14) 0.068(9) Uani 1 1 d . . .
H23B H 0.3455 -0.1744 0.2273 0.081 Uiso 1 1 calc R . .
C24B C 0.256(2) -0.097(2) 0.2030(14) 0.067(9) Uani 1 1 d . . .
H24B H 0.2751 -0.1071 0.1673 0.080 Uiso 1 1 calc R . .
C25B C 0.185(3) -0.040(2) 0.2192(14) 0.070(10) Uani 1 1 d . . .
H25B H 0.1557 -0.0118 0.1945 0.084 Uiso 1 1 calc R . .
C26B C 0.157(2) -0.0246(18) 0.2722(13) 0.057(8) Uani 1 1 d . . .
H26B H 0.1086 0.0134 0.2837 0.068 Uiso 1 1 calc R . .
N1S N -0.182(3) -0.158(2) 0.7006(17) 0.108(12) Uiso 1 1 d . . .
C2S C -0.157(3) -0.177(2) 0.7355(18) 0.083(11) Uiso 1 1 d . . .
C3S C -0.123(4) -0.201(4) 0.779(2) 0.14(2) Uiso 1 1 d . . .
H3SA H -0.0702 -0.2378 0.7688 0.217 Uiso 1 1 calc R . .
H3SB H -0.1656 -0.2229 0.8083 0.217 Uiso 1 1 calc R . .
H3SC H -0.1088 -0.1574 0.7895 0.217 Uiso 1 1 calc R . .
N4S N 0.037(2) -0.0951(18) 0.6538(13) 0.081(9) Uiso 1 1 d . . .
C5S C 0.110(3) -0.107(2) 0.6382(16) 0.080(11) Uiso 1 1 d . . .
C6S C 0.205(3) -0.121(3) 0.616(2) 0.112(15) Uiso 1 1 d . . .
H6S1 H 0.2303 -0.0866 0.6292 0.168 Uiso 1 1 calc R . .
H6S2 H 0.2200 -0.1115 0.5772 0.168 Uiso 1 1 calc R . .
H6S3 H 0.2286 -0.1725 0.6265 0.168 Uiso 1 1 calc R . .
Ag2 Ag 0.65614(14) 0.56453(12) -0.06292(8) 0.0447(6) Uani 1 1 d . . .
C1B C 0.4427(17) 0.6661(15) -0.0687(10) 0.041(6) Uani 1 1 d . . .
C2B C 0.3832(19) 0.6978(17) -0.0975(11) 0.049(7) Uani 1 1 d . . .
H2BA H 0.4026 0.7228 -0.1320 0.059 Uiso 1 1 calc R . .
C3B C 0.296(2) 0.6930(18) -0.0765(11) 0.055(8) Uani 1 1 d . . .
H3BA H 0.2573 0.7146 -0.0969 0.066 Uiso 1 1 calc R . .
C4B C 0.2651(19) 0.6574(17) -0.0261(11) 0.050(7) Uani 1 1 d . . .
H4BA H 0.2052 0.6552 -0.0123 0.060 Uiso 1 1 calc R . .
C5B C 0.3228(17) 0.6243(14) 0.0049(10) 0.038(6) Uani 1 1 d . . .
C6B C 0.4108(17) 0.6296(14) -0.0175(10) 0.038(6) Uani 1 1 d . . .
C7B C 0.4714(18) 0.5928(16) 0.0131(10) 0.043(6) Uani 1 1 d . . .
N8B N 0.5164(16) 0.5613(16) 0.0382(10) 0.057(7) Uani 1 1 d . . .
P3 P 0.5597(5) 0.6684(4) -0.0990(3) 0.0406(16) Uani 1 1 d . . .
C31A C 0.5700(18) 0.6683(15) -0.1690(10) 0.042(6) Uani 1 1 d . . .
C32A C 0.587(2) 0.7298(19) -0.2076(12) 0.059(8) Uani 1 1 d . . .
H32A H 0.5937 0.7749 -0.1979 0.071 Uiso 1 1 calc R . .
C33A C 0.593(3) 0.725(2) -0.2601(12) 0.068(10) Uani 1 1 d . . .
H33A H 0.6050 0.7664 -0.2860 0.082 Uiso 1 1 calc R . .
C34A C 0.583(2) 0.660(2) -0.2747(12) 0.065(9) Uani 1 1 d . . .
H34A H 0.5854 0.6580 -0.3104 0.077 Uiso 1 1 calc R . .
C35A C 0.569(2) 0.5973(19) -0.2380(13) 0.061(8) Uani 1 1 d . . .
H35A H 0.5650 0.5519 -0.2487 0.073 Uiso 1 1 calc R . .
C36A C 0.5611(19) 0.6020(16) -0.1853(11) 0.047(7) Uani 1 1 d . . .
H36A H 0.5495 0.5599 -0.1598 0.057 Uiso 1 1 calc R . .
C31B C 0.575(2) 0.7625(16) -0.0928(11) 0.052(7) Uani 1 1 d . . .
C32B C 0.660(2) 0.773(2) -0.0985(13) 0.064(9) Uani 1 1 d . . .
H32B H 0.7054 0.7316 -0.1029 0.077 Uiso 1 1 calc R . .
C33B C 0.678(3) 0.843(2) -0.0980(15) 0.082(12) Uani 1 1 d . . .
H33B H 0.7363 0.8488 -0.1035 0.098 Uiso 1 1 calc R . .
C34B C 0.613(4) 0.903(2) -0.0897(16) 0.089(14) Uani 1 1 d . . .
H34B H 0.6250 0.9504 -0.0880 0.106 Uiso 1 1 calc R . .
C35B C 0.526(3) 0.8941(19) -0.0834(15) 0.082(12) Uani 1 1 d . . .
H35B H 0.4806 0.9362 -0.0786 0.098 Uiso 1 1 calc R . .
C36B C 0.508(2) 0.8241(17) -0.0842(13) 0.063(9) Uani 1 1 d . . .
H36B H 0.4497 0.8180 -0.0790 0.076 Uiso 1 1 calc R . .
P4 P 0.2825(4) 0.5688(4) 0.0688(3) 0.0384(15) Uani 1 1 d . . .
C41A C 0.3098(17) 0.6093(15) 0.1182(10) 0.041(6) Uani 1 1 d . . .
C42A C 0.3311(19) 0.6824(17) 0.1112(11) 0.051(7) Uani 1 1 d . . .
H42A H 0.3349 0.7125 0.0782 0.061 Uiso 1 1 calc R . .
C43A C 0.346(2) 0.7097(18) 0.1521(13) 0.059(8) Uani 1 1 d . . .
H43A H 0.3600 0.7586 0.1471 0.071 Uiso 1 1 calc R . .
C44A C 0.342(2) 0.6658(19) 0.2006(13) 0.059(8) Uani 1 1 d . . .
H44A H 0.3548 0.6839 0.2281 0.070 Uiso 1 1 calc R . .
C45A C 0.319(2) 0.5964(19) 0.2082(12) 0.056(8) Uani 1 1 d . . .
H45A H 0.3150 0.5673 0.2416 0.068 Uiso 1 1 calc R . .
C46A C 0.3027(19) 0.5674(17) 0.1680(11) 0.050(7) Uani 1 1 d . . .
H46A H 0.2866 0.5193 0.1744 0.060 Uiso 1 1 calc R . .
C41B C 0.1656(17) 0.5946(17) 0.0831(10) 0.046(7) Uani 1 1 d . . .
C42B C 0.120(2) 0.6591(19) 0.1084(12) 0.062(9) Uani 1 1 d . . .
H42B H 0.1511 0.6898 0.1185 0.074 Uiso 1 1 calc R . .
C43B C 0.031(2) 0.677(3) 0.1184(14) 0.083(12) Uani 1 1 d . . .
H43B H 0.0009 0.7209 0.1350 0.099 Uiso 1 1 calc R . .
C44B C -0.016(2) 0.634(2) 0.1048(14) 0.076(11) Uani 1 1 d . . .
H44B H -0.0772 0.6468 0.1124 0.091 Uiso 1 1 calc R . .
C45B C 0.028(2) 0.569(3) 0.0794(16) 0.084(12) Uani 1 1 d . . .
H45B H -0.0036 0.5393 0.0690 0.100 Uiso 1 1 calc R . .
C46B C 0.120(2) 0.5485(19) 0.0694(13) 0.058(8) Uani 1 1 d . . .
H46B H 0.1499 0.5043 0.0537 0.069 Uiso 1 1 calc R . .
N7S N 0.715(2) 0.6163(17) -0.0106(12) 0.073(8) Uiso 1 1 d . . .
C8S C 0.743(3) 0.641(2) 0.0164(16) 0.080(11) Uiso 1 1 d . . .
C9S C 0.773(4) 0.674(3) 0.053(2) 0.123(18) Uiso 1 1 d . . .
H9S1 H 0.7853 0.7242 0.0365 0.184 Uiso 1 1 calc R . .
H9S2 H 0.8253 0.6426 0.0589 0.184 Uiso 1 1 calc R . .
H9S3 H 0.7274 0.6785 0.0862 0.184 Uiso 1 1 calc R . .
Ag3 Ag 0.17671(14) 1.43039(13) -0.26853(10) 0.0513(6) Uani 1 1 d . . .
C1C C 0.3949(16) 1.3454(14) -0.2831(11) 0.040(6) Uani 1 1 d . . .
C2C C 0.4724(18) 1.3337(16) -0.3236(12) 0.049(7) Uani 1 1 d . . .
H2CA H 0.4921 1.3747 -0.3480 0.059 Uiso 1 1 calc R . .
C3C C 0.5210(19) 1.2612(17) -0.3280(12) 0.054(8) Uani 1 1 d . . .
H3CA H 0.5733 1.2534 -0.3556 0.065 Uiso 1 1 calc R . .
C4C C 0.4934(18) 1.2004(15) -0.2925(11) 0.046(7) Uani 1 1 d . . .
H4CA H 0.5269 1.1519 -0.2966 0.055 Uiso 1 1 calc R . .
C5C C 0.4187(16) 1.2095(14) -0.2517(10) 0.036(6) Uani 1 1 d . . .
C6C C 0.3689(16) 1.2828(15) -0.2474(10) 0.038(6) Uani 1 1 d . . .
C7C C 0.2886(19) 1.2943(15) -0.2060(11) 0.043(6) Uani 1 1 d . . .
N8C N 0.2236(19) 1.3058(16) -0.1741(11) 0.067(7) Uani 1 1 d . . .
P5 P 0.3252(5) 1.4377(4) -0.2758(3) 0.0435(17) Uani 1 1 d . . .
C51A C 0.375(2) 1.4965(16) -0.3332(13) 0.055(8) Uani 1 1 d . . .
C52A C 0.362(2) 1.4887(19) -0.3814(14) 0.065(9) Uani 1 1 d . . .
H52A H 0.3274 1.4538 -0.3821 0.079 Uiso 1 1 calc R . .
C53A C 0.399(3) 1.531(3) -0.4284(18) 0.087(12) Uani 1 1 d . . .
H53A H 0.3916 1.5240 -0.4611 0.104 Uiso 1 1 calc R . .
C54A C 0.446(3) 1.584(3) -0.426(2) 0.107(17) Uani 1 1 d . . .
H54A H 0.4693 1.6152 -0.4569 0.128 Uiso 1 1 calc R . .
C55A C 0.459(4) 1.591(3) -0.378(3) 0.13(2) Uani 1 1 d . . .
H55A H 0.4938 1.6260 -0.3780 0.161 Uiso 1 1 calc R . .
C56A C 0.424(3) 1.549(2) -0.3314(18) 0.085(12) Uani 1 1 d . . .
H56A H 0.4331 1.5561 -0.2991 0.102 Uiso 1 1 calc R . .
C51B C 0.3402(18) 1.4636(15) -0.2164(12) 0.047(7) Uani 1 1 d . . .
C52B C 0.4181(19) 1.4382(16) -0.2031(12) 0.052(7) Uani 1 1 d . . .
H52B H 0.4653 1.4097 -0.2261 0.062 Uiso 1 1 calc R . .
C53B C 0.426(2) 1.4551(18) -0.1555(14) 0.060(8) Uani 1 1 d . . .
H53B H 0.4792 1.4373 -0.1464 0.072 Uiso 1 1 calc R . .
C54B C 0.361(2) 1.496(2) -0.1231(15) 0.072(10) Uani 1 1 d . . .
H54B H 0.3681 1.5078 -0.0917 0.086 Uiso 1 1 calc R . .
C55B C 0.281(3) 1.521(2) -0.1355(17) 0.089(13) Uani 1 1 d . . .
H55B H 0.2342 1.5494 -0.1122 0.107 Uiso 1 1 calc R . .
C56B C 0.273(2) 1.5045(19) -0.1829(15) 0.068(10) Uani 1 1 d . . .
H56B H 0.2202 1.5219 -0.1917 0.082 Uiso 1 1 calc R . .
P6 P 0.3793(4) 1.1325(4) -0.2030(3) 0.0399(16) Uani 1 1 d . . .
C61A C 0.3955(17) 1.1539(16) -0.1423(11) 0.043(6) Uani 1 1 d . . .
C62A C 0.4391(19) 1.2084(19) -0.1397(12) 0.056(8) Uani 1 1 d . . .
H62A H 0.4641 1.2381 -0.1712 0.067 Uiso 1 1 calc R . .
C63A C 0.447(2) 1.221(2) -0.0917(15) 0.078(11) Uani 1 1 d . . .
H63A H 0.4734 1.2616 -0.0904 0.094 Uiso 1 1 calc R . .
C64A C 0.418(3) 1.176(2) -0.0470(15) 0.082(12) Uani 1 1 d . . .
H64A H 0.4288 1.1827 -0.0152 0.099 Uiso 1 1 calc R . .
C65A C 0.373(3) 1.119(2) -0.0468(15) 0.092(13) Uani 1 1 d . . .
H65A H 0.3502 1.0881 -0.0151 0.110 Uiso 1 1 calc R . .
C66A C 0.362(2) 1.109(2) -0.0952(14) 0.068(9) Uani 1 1 d . . .
H66A H 0.3307 1.0710 -0.0962 0.081 Uiso 1 1 calc R . .
C61B C 0.4616(18) 1.0512(15) -0.2230(11) 0.044(6) Uani 1 1 d . . .
C62B C 0.5366(19) 1.0330(17) -0.2074(13) 0.056(8) Uani 1 1 d . . .
H62B H 0.5445 1.0608 -0.1829 0.067 Uiso 1 1 calc R . .
C63B C 0.602(2) 0.9731(19) -0.2278(15) 0.067(9) Uani 1 1 d . . .
H63B H 0.6531 0.9609 -0.2165 0.081 Uiso 1 1 calc R . .
C64B C 0.592(3) 0.933(2) -0.2632(16) 0.079(11) Uani 1 1 d . . .
H64B H 0.6371 0.8940 -0.2775 0.095 Uiso 1 1 calc R . .
C65B C 0.517(3) 0.949(3) -0.278(2) 0.111(17) Uani 1 1 d . . .
H65B H 0.5104 0.9208 -0.3030 0.134 Uiso 1 1 calc R . .
C66B C 0.450(3) 1.007(2) -0.2574(16) 0.084(12) Uani 1 1 d . . .
H66B H 0.3971 1.0154 -0.2665 0.101 Uiso 1 1 calc R . .
N10S N 0.237(4) 0.988(4) -0.153(2) 0.17(2) Uiso 1 1 d . . .
C11S C 0.212(4) 0.938(3) -0.127(2) 0.120(17) Uiso 1 1 d . . .
C12S C 0.170(4) 0.881(4) -0.093(3) 0.15(2) Uiso 1 1 d . . .
H12C H 0.2086 0.8508 -0.0724 0.227 Uiso 1 1 calc R . .
H12D H 0.1563 0.8488 -0.1136 0.227 Uiso 1 1 calc R . .
H12E H 0.1168 0.9038 -0.0685 0.227 Uiso 1 1 calc R . .
N13S N 0.139(3) 1.149(2) -0.1122(16) 0.099(11) Uiso 1 1 d . . .
C14S C 0.101(3) 1.140(3) -0.071(2) 0.106(15) Uiso 1 1 d . . .
C15S C 0.052(5) 1.131(4) -0.016(3) 0.19(3) Uiso 1 1 d . . .
H15C H 0.0887 1.1345 0.0058 0.279 Uiso 1 1 calc R . .
H15D H 0.0332 1.0825 -0.0075 0.279 Uiso 1 1 calc R . .
H15E H 0.0014 1.1712 -0.0099 0.279 Uiso 1 1 calc R . .
Ag4 Ag 0.23030(14) 1.12215(13) -0.19818(9) 0.0516(6) Uani 1 1 d . . .
C1D C 0.0433(16) 1.1977(14) -0.2517(10) 0.037(6) Uani 1 1 d . . .
C2D C -0.0447(19) 1.1943(17) -0.2354(12) 0.052(7) Uani 1 1 d . . .
H2DA H -0.0627 1.1471 -0.2239 0.062 Uiso 1 1 calc R . .
C3D C -0.1063(18) 1.2585(17) -0.2358(13) 0.057(8) Uani 1 1 d . . .
H3DA H -0.1658 1.2542 -0.2256 0.069 Uiso 1 1 calc R . .
C4D C -0.0831(18) 1.3286(17) -0.2506(12) 0.050(7) Uani 1 1 d . . .
H4DA H -0.1269 1.3718 -0.2493 0.060 Uiso 1 1 calc R . .
C5D C 0.0043(16) 1.3368(15) -0.2674(10) 0.039(6) Uani 1 1 d . . .
C6D C 0.0677(16) 1.2695(14) -0.2681(10) 0.036(6) Uani 1 1 d . . .
C7D C 0.1593(18) 1.2756(15) -0.2876(11) 0.043(6) Uani 1 1 d . . .
N8D N 0.2312(16) 1.2795(15) -0.3035(11) 0.058(7) Uani 1 1 d . . .
P7 P 0.1308(5) 1.1158(4) -0.2496(3) 0.0415(16) Uani 1 1 d . . .
C71A C 0.178(2) 1.0998(15) -0.3193(12) 0.051(7) Uani 1 1 d . . .
C72A C 0.269(2) 1.0938(19) -0.3417(14) 0.063(9) Uani 1 1 d . . .
H72A H 0.3043 1.0986 -0.3205 0.076 Uiso 1 1 calc R . .
C73A C 0.307(3) 1.081(2) -0.3935(17) 0.087(12) Uani 1 1 d . . .
H73A H 0.3678 1.0761 -0.4076 0.104 Uiso 1 1 calc R . .
C74A C 0.256(3) 1.076(2) -0.4253(16) 0.093(14) Uani 1 1 d . . .
H74A H 0.2821 1.0695 -0.4616 0.111 Uiso 1 1 calc R . .
C75A C 0.165(3) 1.080(2) -0.4036(16) 0.089(13) Uani 1 1 d . . .
H75A H 0.1310 1.0734 -0.4247 0.106 Uiso 1 1 calc R . .
C76A C 0.127(2) 1.0933(19) -0.3509(14) 0.065(9) Uani 1 1 d . . .
H76A H 0.0659 1.0980 -0.3365 0.078 Uiso 1 1 calc R . .
C71B C 0.072(2) 1.0379(16) -0.2163(13) 0.053(7) Uani 1 1 d . . .
C72B C 0.085(3) 0.973(2) -0.2384(17) 0.084(12) Uani 1 1 d . . .
H72B H 0.1195 0.9688 -0.2738 0.101 Uiso 1 1 calc R . .
C73B C 0.046(4) 0.911(2) -0.208(2) 0.107(16) Uani 1 1 d . . .
H73B H 0.0557 0.8650 -0.2232 0.128 Uiso 1 1 calc R . .
C74B C -0.006(3) 0.918(3) -0.158(2) 0.100(15) Uani 1 1 d . . .
H74B H -0.0349 0.8776 -0.1389 0.120 Uiso 1 1 calc R . .
C75B C -0.018(3) 0.980(3) -0.1356(17) 0.089(13) Uani 1 1 d . . .
H75B H -0.0525 0.9835 -0.1002 0.107 Uiso 1 1 calc R . .
C76B C 0.022(2) 1.0413(19) -0.1645(14) 0.066(9) Uani 1 1 d . . .
H76B H 0.0143 1.0852 -0.1482 0.079 Uiso 1 1 calc R . .
P8 P 0.0405(4) 1.4286(4) -0.2859(3) 0.0389(15) Uani 1 1 d . . .
C81A C 0.0595(17) 1.4450(14) -0.3575(11) 0.041(6) Uani 1 1 d . . .
C82A C 0.118(2) 1.4924(17) -0.3862(12) 0.053(7) Uani 1 1 d . . .
H82A H 0.1473 1.5140 -0.3685 0.063 Uiso 1 1 calc R . .
C83A C 0.133(2) 1.508(2) -0.4412(13) 0.067(9) Uani 1 1 d . . .
H83A H 0.1733 1.5403 -0.4606 0.080 Uiso 1 1 calc R . .
C84A C 0.091(3) 1.478(2) -0.4671(13) 0.068(9) Uani 1 1 d . . .
H84A H 0.1020 1.4888 -0.5044 0.082 Uiso 1 1 calc R . .
C85A C 0.032(3) 1.431(2) -0.4390(14) 0.069(10) Uani 1 1 d . . .
H85A H 0.0028 1.4102 -0.4573 0.082 Uiso 1 1 calc R . .
C86A C 0.015(2) 1.4157(17) -0.3845(12) 0.052(7) Uani 1 1 d . . .
H86A H -0.0272 1.3853 -0.3654 0.063 Uiso 1 1 calc R . .
C81B C -0.0526(17) 1.4974(15) -0.2590(11) 0.045(6) Uani 1 1 d . . .
C82B C -0.115(2) 1.5285(18) -0.2843(13) 0.062(8) Uani 1 1 d . . .
H82B H -0.1124 1.5114 -0.3164 0.074 Uiso 1 1 calc R . .
C83B C -0.182(2) 1.586(2) -0.2632(16) 0.075(10) Uani 1 1 d . . .
H83B H -0.2234 1.6080 -0.2819 0.090 Uiso 1 1 calc R . .
C84B C -0.189(2) 1.609(2) -0.2165(16) 0.071(10) Uani 1 1 d . . .
H84B H -0.2352 1.6470 -0.2023 0.085 Uiso 1 1 calc R . .
C85B C -0.128(3) 1.578(2) -0.1898(16) 0.079(11) Uani 1 1 d . . .
H85B H -0.1328 1.5946 -0.1572 0.095 Uiso 1 1 calc R . .
C86B C -0.061(2) 1.5223(19) -0.2105(13) 0.061(8) Uani 1 1 d . . .
H86B H -0.0195 1.5007 -0.1916 0.074 Uiso 1 1 calc R . .
Sb1 Sb 0.5187(2) 0.1618(2) 0.41329(13) 0.1015(11) Uani 0.50 1 d PD A 1
F11 F 0.457(3) 0.258(2) 0.410(2) 0.103(15) Uiso 0.50 1 d PD A 1
F12 F 0.592(3) 0.193(3) 0.438(2) 0.13(2) Uiso 0.50 1 d PD A 1
F13 F 0.438(3) 0.135(3) 0.387(2) 0.114(17) Uiso 0.50 1 d PD A 1
F14 F 0.577(5) 0.164(5) 0.3458(19) 0.25(5) Uiso 0.50 1 d PD A 1
F15 F 0.570(5) 0.069(3) 0.430(3) 0.22(4) Uiso 0.50 1 d PD A 1
F16 F 0.441(3) 0.142(3) 0.4770(15) 0.112(16) Uiso 0.50 1 d PD A 1
Sb1' Sb 0.5187(2) 0.1618(2) 0.41329(13) 0.1015(11) Uani 0.50 1 d PD B 2
F11' F 0.485(5) 0.214(4) 0.361(3) 0.20(3) Uiso 0.50 1 d PD B 2
F12' F 0.615(4) 0.200(5) 0.376(4) 0.27(5) Uiso 0.50 1 d PD B 2
F13' F 0.435(6) 0.108(7) 0.442(5) 0.7(2) Uiso 0.50 1 d PD B 2
F14' F 0.557(5) 0.080(4) 0.374(3) 0.21(4) Uiso 0.50 1 d PD B 2
F15' F 0.595(5) 0.109(5) 0.449(3) 0.27(5) Uiso 0.50 1 d PD B 2
F16' F 0.462(6) 0.215(5) 0.463(3) 0.27(5) Uiso 0.50 1 d PD B 2
Sb2 Sb -0.26658(16) 0.39198(13) 0.61930(9) 0.0616(7) Uani 0.50 1 d PD C 1
F21 F -0.269(4) 0.483(2) 0.582(2) 0.12(2) Uiso 0.50 1 d PD C 1
F22 F -0.366(2) 0.423(3) 0.6694(15) 0.077(12) Uiso 0.50 1 d PD C 1
F23 F -0.336(3) 0.369(3) 0.5847(19) 0.113(16) Uiso 0.50 1 d PD C 1
F24 F -0.181(4) 0.353(4) 0.566(2) 0.18(4) Uiso 0.50 1 d PD C 1
F25 F -0.261(4) 0.303(2) 0.659(2) 0.131(19) Uiso 0.50 1 d PD C 1
F26 F -0.201(3) 0.420(3) 0.6531(18) 0.105(15) Uiso 0.50 1 d PD C 1
Sb2' Sb -0.26658(16) 0.39198(13) 0.61930(9) 0.0616(7) Uani 0.50 1 d PD D 2
F21' F -0.307(5) 0.462(4) 0.578(3) 0.23(5) Uiso 0.50 1 d PD D 2
F22' F -0.360(3) 0.380(4) 0.676(2) 0.14(2) Uiso 0.50 1 d PD D 2
F23' F -0.279(4) 0.309(3) 0.602(3) 0.16(3) Uiso 0.50 1 d PD D 2
F24' F -0.161(3) 0.380(3) 0.5689(19) 0.12(2) Uiso 0.50 1 d PD D 2
F25' F -0.201(4) 0.345(3) 0.665(2) 0.15(2) Uiso 0.50 1 d PD D 2
F26' F -0.245(5) 0.468(3) 0.646(3) 0.20(3) Uiso 0.50 1 d PD D 2
Sb3 Sb -0.0069(2) 0.32679(17) 0.09481(13) 0.0912(9) Uani 0.50 1 d PD E 1
F31 F 0.049(4) 0.244(3) 0.065(3) 0.16(3) Uiso 0.50 1 d PD E 1
F32 F 0.101(3) 0.326(4) 0.106(3) 0.15(2) Uiso 0.50 1 d PD E 1
F33 F 0.033(4) 0.391(3) 0.040(2) 0.15(2) Uiso 0.50 1 d PD E 1
F34 F -0.098(4) 0.313(5) 0.083(3) 0.23(4) Uiso 0.50 1 d PD E 1
F35 F -0.022(4) 0.273(3) 0.1615(18) 0.15(2) Uiso 0.50 1 d PD E 1
F36 F -0.054(3) 0.403(3) 0.137(2) 0.103(17) Uiso 0.50 1 d PD E 1
Sb3' Sb -0.0069(2) 0.32679(17) 0.09481(13) 0.0912(9) Uani 0.50 1 d PD F 2
F31' F 0.031(5) 0.289(4) 0.034(2) 0.19(3) Uiso 0.50 1 d PD F 2
F32' F 0.079(4) 0.380(4) 0.072(3) 0.18(3) Uiso 0.50 1 d PD F 2
F33' F -0.086(5) 0.399(4) 0.073(3) 0.22(4) Uiso 0.50 1 d PD F 2
F34' F -0.087(5) 0.266(4) 0.115(4) 0.24(4) Uiso 0.50 1 d PD F 2
F35' F 0.059(6) 0.263(4) 0.130(3) 0.25(5) Uiso 0.50 1 d PD F 2
F36' F -0.051(6) 0.375(5) 0.154(3) 0.27(7) Uiso 0.50 1 d PD F 2
Sb4 Sb 0.2469(2) 0.90473(16) 0.03906(11) 0.0875(9) Uani 0.50 1 d PD G 1
F41 F 0.301(3) 0.944(3) -0.0264(15) 0.084(14) Uiso 0.50 1 d PD G 1
F42 F 0.240(5) 0.991(3) 0.066(2) 0.10(2) Uiso 0.50 1 d PD G 1
F43 F 0.240(4) 0.819(2) 0.015(2) 0.102(17) Uiso 0.50 1 d PD G 1
F44 F 0.144(2) 0.940(2) 0.0216(18) 0.077(13) Uiso 0.50 1 d PD G 1
F45 F 0.187(6) 0.875(5) 0.105(2) 0.18(6) Uiso 0.50 1 d PD G 1
F46 F 0.342(4) 0.854(4) 0.053(4) 0.21(5) Uiso 0.50 1 d PD G 1
Sb4' Sb 0.2469(2) 0.90473(16) 0.03906(11) 0.0875(9) Uani 0.50 1 d PD H 2
F41' F 0.307(6) 0.962(5) -0.015(3) 0.28(8) Uiso 0.50 1 d PD H 2
F42' F 0.219(6) 0.987(3) 0.074(3) 0.16(5) Uiso 0.50 1 d PD H 2
F43' F 0.286(4) 0.822(3) 0.006(2) 0.12(2) Uiso 0.50 1 d PD H 2
F44' F 0.161(5) 0.928(6) 0.011(4) 0.33(9) Uiso 0.50 1 d PD H 2
F45' F 0.188(3) 0.860(3) 0.1021(15) 0.077(18) Uiso 0.50 1 d PD H 2
F46' F 0.346(3) 0.874(3) 0.061(2) 0.088(16) Uiso 0.50 1 d PD H 2
C16S C -0.323(3) 0.703(3) 0.4633(19) 0.098(13) Uiso 1 1 d . . .
H16C H -0.3476 0.7398 0.4902 0.117 Uiso 1 1 calc R . .
Cl1S Cl -0.2186(11) 0.7141(9) 0.4337(6) 0.132(5) Uiso 1 1 d . . .
Cl2S Cl -0.3304(12) 0.6124(10) 0.4979(7) 0.144(5) Uiso 1 1 d . . .
Cl3S Cl -0.3892(12) 0.7228(10) 0.4207(7) 0.146(6) Uiso 1 1 d . . .
C17S C 0.315(6) 0.766(6) -0.256(4) 0.21(4) Uiso 1 1 d . . .
H17A H 0.3533 0.7736 -0.2931 0.251 Uiso 1 1 calc R . .
Cl4S Cl 0.347(3) 0.685(2) -0.2235(16) 0.320(18) Uiso 1 1 d . . .
Cl5S Cl 0.313(3) 0.831(3) -0.222(2) 0.38(2) Uiso 1 1 d . . .
Cl6S Cl 0.215(6) 0.750(5) -0.255(3) 0.61(5) Uiso 1 1 d . . .

loop_
_atom_site_aniso_label
_atom_site_aniso_U_11
_atom_site_aniso_U_22
_atom_site_aniso_U_33
_atom_site_aniso_U_23
_atom_site_aniso_U_13
_atom_site_aniso_U_12
Ag1 0.0577(15) 0.0472(13) 0.0574(15) -0.0196(11) -0.0080(11) 0.0029(11)
C1A 0.034(15) 0.047(15) 0.048(16) -0.016(13) -0.012(12) 0.003(12)
C2A 0.06(2) 0.059(19) 0.06(2) -0.023(15) -0.002(15) -0.013(15)
C3A 0.06(2) 0.055(18) 0.058(19) -0.023(15) -0.012(16) -0.015(15)
C4A 0.049(18) 0.052(17) 0.049(17) -0.020(14) -0.011(14) -0.002(14)
C5A 0.039(15) 0.042(15) 0.052(17) -0.015(13) -0.008(13) 0.001(12)
C6A 0.033(14) 0.046(15) 0.044(15) -0.018(12) -0.004(12) -0.001(12)
C7A 0.043(17) 0.055(17) 0.043(16) -0.020(14) -0.001(13) -0.005(13)
N8A 0.068(19) 0.073(19) 0.068(18) -0.033(15) -0.008(15) -0.011(15)
P1 0.043(4) 0.043(4) 0.051(4) -0.015(3) -0.009(3) 0.000(3)
C11A 0.050(17) 0.044(15) 0.044(16) -0.008(12) -0.008(13) -0.005(13)
C12A 0.046(19) 0.06(2) 0.08(2) -0.017(17) -0.012(17) -0.001(16)
C13A 0.04(2) 0.12(4) 0.09(3) -0.02(3) -0.02(2) -0.02(2)
C14A 0.09(3) 0.08(3) 0.06(2) -0.01(2) -0.01(2) -0.04(2)
C15A 0.09(3) 0.07(2) 0.05(2) -0.004(17) -0.02(2) -0.02(2)
C16A 0.06(2) 0.049(18) 0.06(2) -0.004(15) -0.017(17) -0.010(16)
C11B 0.052(19) 0.050(17) 0.07(2) -0.021(16) -0.020(16) 0.006(14)
C12B 0.07(3) 0.08(3) 0.08(3) -0.02(2) -0.03(2) 0.02(2)
C13B 0.12(4) 0.11(4) 0.09(3) -0.02(3) -0.04(3) 0.02(3)
C14B 0.08(3) 0.08(3) 0.15(5) -0.03(3) -0.07(3) 0.02(2)
C15B 0.07(3) 0.09(3) 0.15(5) 0.01(3) -0.05(3) 0.01(2)
C16B 0.06(2) 0.07(2) 0.10(3) -0.01(2) -0.01(2) 0.004(18)
P2 0.040(4) 0.044(4) 0.046(4) -0.018(3) -0.006(3) -0.003(3)
C21A 0.037(16) 0.06(2) 0.054(18) -0.022(15) 0.000(14) -0.004(14)
C22A 0.043(18) 0.08(2) 0.06(2) -0.018(17) -0.005(15) 0.002(16)
C23A 0.05(2) 0.13(4) 0.06(2) -0.01(2) -0.013(19) 0.01(2)
C24A 0.06(3) 0.23(7) 0.08(3) -0.02(4) -0.03(2) -0.03(4)
C25A 0.07(3) 0.13(5) 0.14(5) -0.02(4) -0.04(3) -0.04(3)
C26A 0.06(2) 0.09(3) 0.09(3) -0.02(2) -0.02(2) -0.02(2)
C21B 0.044(16) 0.053(17) 0.047(16) -0.015(13) -0.011(13) -0.010(13)
C22B 0.049(18) 0.051(17) 0.048(17) -0.015(13) -0.013(14) 0.007(14)
C23B 0.06(2) 0.07(2) 0.07(2) -0.035(18) -0.007(18) 0.003(17)
C24B 0.07(2) 0.08(2) 0.05(2) -0.026(18) -0.008(17) -0.016(19)
C25B 0.08(3) 0.07(2) 0.06(2) -0.010(18) -0.027(19) -0.01(2)
C26B 0.055(19) 0.056(18) 0.06(2) -0.020(15) -0.014(16) -0.005(15)
Ag2 0.0408(12) 0.0470(12) 0.0444(12) -0.0073(9) -0.0114(9) -0.0029(9)
C1B 0.040(15) 0.042(15) 0.040(15) -0.006(12) -0.010(12) -0.007(12)
C2B 0.047(17) 0.062(18) 0.032(14) 0.001(13) -0.010(13) -0.003(14)
C3B 0.050(18) 0.07(2) 0.042(17) 0.001(15) -0.018(14) -0.008(15)
C4B 0.041(16) 0.059(18) 0.049(17) -0.013(14) -0.013(14) -0.003(14)
C5B 0.039(15) 0.042(14) 0.032(13) -0.007(11) -0.006(11) -0.004(12)
C6B 0.043(15) 0.038(13) 0.031(13) -0.003(11) -0.007(12) -0.004(12)
C7B 0.040(16) 0.055(17) 0.030(14) -0.010(12) -0.005(12) -0.004(13)
N8B 0.038(14) 0.085(19) 0.042(14) -0.003(13) -0.010(12) 0.000(13)
P3 0.040(4) 0.043(4) 0.036(4) -0.005(3) -0.008(3) -0.006(3)
C31A 0.041(15) 0.042(15) 0.039(15) -0.001(12) -0.008(12) -0.006(12)
C32A 0.07(2) 0.060(19) 0.043(17) 0.001(14) -0.009(15) -0.012(16)
C33A 0.10(3) 0.07(2) 0.037(17) 0.006(15) -0.016(17) -0.03(2)
C34A 0.07(2) 0.08(2) 0.036(17) -0.003(16) -0.008(15) -0.010(18)
C35A 0.07(2) 0.07(2) 0.052(19) -0.010(16) -0.016(16) -0.019(17)
C36A 0.055(18) 0.048(16) 0.042(16) -0.009(13) -0.015(13) -0.011(14)
C31B 0.06(2) 0.050(17) 0.042(16) -0.001(13) -0.014(14) -0.014(15)
C32B 0.07(2) 0.07(2) 0.06(2) -0.009(16) -0.014(17) -0.022(18)
C33B 0.10(3) 0.08(3) 0.07(3) -0.01(2) -0.02(2) -0.05(3)
C34B 0.15(4) 0.06(3) 0.07(3) 0.01(2) -0.03(3) -0.06(3)
C35B 0.12(4) 0.043(19) 0.08(3) -0.013(17) -0.03(3) 0.00(2)
C36B 0.08(2) 0.049(18) 0.07(2) -0.004(15) -0.024(18) -0.007(17)
P4 0.036(4) 0.044(4) 0.033(3) -0.006(3) -0.007(3) -0.003(3)
C41A 0.037(15) 0.051(16) 0.031(14) -0.012(12) -0.003(11) -0.002(12)
C42A 0.056(19) 0.052(17) 0.040(16) -0.007(13) -0.004(14) -0.016(14)
C43A 0.06(2) 0.053(18) 0.07(2) -0.026(16) -0.010(17) -0.015(16)
C44A 0.054(19) 0.07(2) 0.051(19) -0.029(17) -0.011(15) 0.000(16)
C45A 0.06(2) 0.07(2) 0.037(16) -0.010(14) -0.017(15) -0.002(16)
C46A 0.052(18) 0.054(17) 0.040(16) -0.003(13) -0.010(13) -0.007(14)
C41B 0.034(15) 0.065(18) 0.034(14) -0.008(13) -0.002(12) -0.004(13)
C42B 0.06(2) 0.08(2) 0.053(19) -0.023(17) -0.018(16) 0.008(17)
C43B 0.05(2) 0.12(3) 0.06(2) -0.04(2) -0.018(18) 0.03(2)
C44B 0.041(19) 0.12(3) 0.06(2) -0.02(2) -0.012(16) 0.01(2)
C45B 0.06(2) 0.12(4) 0.08(3) 0.01(2) -0.03(2) -0.03(2)
C46B 0.042(17) 0.07(2) 0.06(2) -0.005(16) -0.011(15) -0.008(15)
Ag3 0.0370(12) 0.0568(14) 0.0650(15) -0.0049(11) -0.0235(11) -0.0069(10)
C1C 0.031(14) 0.039(14) 0.055(17) -0.009(12) -0.017(12) -0.004(11)
C2C 0.034(15) 0.049(16) 0.056(18) -0.004(13) -0.002(13) -0.006(13)
C3C 0.035(16) 0.057(18) 0.056(19) -0.002(15) 0.000(14) -0.001(14)
C4C 0.037(15) 0.040(15) 0.055(17) -0.008(13) -0.011(13) 0.003(12)
C5C 0.032(14) 0.042(14) 0.038(14) -0.006(11) -0.013(11) -0.007(11)
C6C 0.032(14) 0.045(15) 0.036(14) -0.009(11) -0.009(11) -0.001(11)
C7C 0.045(17) 0.043(15) 0.040(15) -0.009(12) -0.011(14) -0.004(13)
N8C 0.059(18) 0.070(18) 0.055(17) -0.013(14) 0.003(14) 0.002(14)
P5 0.036(4) 0.041(4) 0.057(5) -0.010(3) -0.019(3) -0.001(3)
C51A 0.047(18) 0.042(16) 0.08(2) -0.006(15) -0.023(16) -0.004(13)
C52A 0.07(2) 0.06(2) 0.07(2) -0.004(17) -0.020(19) -0.011(17)
C53A 0.08(3) 0.09(3) 0.08(3) 0.00(2) -0.02(2) 0.00(2)
C54A 0.08(3) 0.09(3) 0.11(4) 0.04(3) 0.00(3) -0.01(3)
C55A 0.12(5) 0.13(4) 0.17(6) 0.06(4) -0.06(4) -0.09(4)
C56A 0.08(3) 0.08(3) 0.11(3) 0.02(2) -0.04(2) -0.03(2)
C51B 0.044(16) 0.041(15) 0.064(19) -0.013(13) -0.021(14) -0.009(13)
C52B 0.044(17) 0.052(17) 0.07(2) -0.021(15) -0.022(15) -0.003(13)
C53B 0.049(19) 0.055(19) 0.08(2) -0.015(17) -0.027(18) -0.010(15)
C54B 0.08(3) 0.08(2) 0.07(2) -0.03(2) -0.04(2) -0.01(2)
C55B 0.07(3) 0.11(3) 0.09(3) -0.06(3) -0.03(2) 0.02(2)
C56B 0.050(19) 0.07(2) 0.09(3) -0.05(2) -0.032(18) 0.017(16)
P6 0.035(4) 0.043(4) 0.043(4) -0.007(3) -0.014(3) -0.003(3)
C61A 0.038(15) 0.051(16) 0.041(15) -0.006(12) -0.013(12) -0.008(13)
C62A 0.046(18) 0.08(2) 0.051(18) -0.004(15) -0.013(14) -0.025(16)
C63A 0.07(3) 0.11(3) 0.07(2) -0.03(2) -0.02(2) -0.04(2)
C64A 0.10(3) 0.11(3) 0.05(2) -0.01(2) -0.04(2) -0.04(3)
C65A 0.14(4) 0.10(3) 0.05(2) 0.00(2) -0.03(2) -0.03(3)
C66A 0.08(2) 0.07(2) 0.06(2) -0.014(18) -0.023(19) -0.016(19)
C61B 0.041(16) 0.040(14) 0.048(16) -0.005(12) -0.012(13) -0.001(12)
C62B 0.044(17) 0.052(17) 0.07(2) -0.015(15) -0.013(15) 0.004(14)
C63B 0.05(2) 0.06(2) 0.09(3) -0.004(19) -0.019(18) -0.004(16)
C64B 0.08(3) 0.05(2) 0.09(3) -0.005(19) -0.01(2) 0.010(19)
C65B 0.14(4) 0.09(3) 0.12(4) -0.07(3) -0.06(3) 0.03(3)
C66B 0.08(3) 0.08(3) 0.11(3) -0.06(2) -0.04(2) 0.02(2)
Ag4 0.0415(13) 0.0613(14) 0.0567(14) -0.0052(11) -0.0208(11) -0.0092(10)
C1D 0.033(14) 0.042(14) 0.040(14) -0.003(11) -0.016(11) -0.011(11)
C2D 0.043(17) 0.053(17) 0.060(19) 0.007(14) -0.013(14) -0.021(14)
C3D 0.024(14) 0.055(18) 0.08(2) -0.006(16) -0.001(14) -0.008(13)
C4D 0.029(14) 0.056(18) 0.059(18) -0.006(14) -0.009(13) 0.000(13)
C5D 0.032(14) 0.047(15) 0.034(14) -0.004(11) -0.009(11) -0.001(11)
C6D 0.030(13) 0.043(14) 0.035(13) -0.008(11) -0.010(11) -0.004(11)
C7D 0.038(16) 0.040(15) 0.054(17) -0.007(12) -0.016(13) -0.007(12)
N8D 0.038(15) 0.064(17) 0.077(19) -0.020(14) -0.011(13) -0.015(12)
P7 0.036(4) 0.041(4) 0.050(4) -0.002(3) -0.017(3) -0.007(3)
C71A 0.057(19) 0.040(15) 0.055(18) -0.004(13) -0.020(15) -0.003(13)
C72A 0.038(17) 0.07(2) 0.08(2) -0.017(18) -0.010(16) 0.003(15)
C73A 0.06(3) 0.10(3) 0.09(3) -0.03(2) 0.00(2) 0.00(2)
C74A 0.12(4) 0.08(3) 0.06(2) -0.02(2) -0.01(3) 0.01(3)
C75A 0.11(4) 0.09(3) 0.07(3) -0.03(2) -0.04(3) 0.01(3)
C76A 0.06(2) 0.08(2) 0.07(2) -0.013(18) -0.032(18) -0.014(18)
C71B 0.051(18) 0.042(16) 0.07(2) 0.005(14) -0.022(16) -0.011(13)
C72B 0.09(3) 0.07(3) 0.10(3) -0.02(2) -0.02(2) -0.04(2)
C73B 0.15(5) 0.05(2) 0.14(4) 0.00(2) -0.04(4) -0.04(3)
C74B 0.12(4) 0.08(3) 0.11(4) 0.02(3) -0.04(3) -0.05(3)
C75B 0.08(3) 0.10(3) 0.08(3) 0.03(2) -0.01(2) -0.02(2)
C76B 0.07(2) 0.055(19) 0.07(2) 0.006(16) -0.011(18) -0.018(17)
P8 0.031(4) 0.042(4) 0.043(4) -0.005(3) -0.013(3) -0.003(3)
C81A 0.038(15) 0.038(14) 0.045(15) -0.005(12) -0.010(12) -0.003(12)
C82A 0.049(18) 0.056(18) 0.053(18) 0.002(14) -0.016(14) -0.012(14)
C83A 0.07(2) 0.07(2) 0.047(19) 0.014(16) -0.004(17) -0.019(18)
C84A 0.09(3) 0.07(2) 0.041(18) 0.000(16) -0.012(18) -0.01(2)
C85A 0.09(3) 0.06(2) 0.06(2) -0.012(17) -0.03(2) 0.00(2)
C86A 0.055(19) 0.051(17) 0.055(19) -0.010(14) -0.019(15) -0.009(14)
C81B 0.036(15) 0.043(15) 0.054(17) -0.003(13) -0.016(13) -0.004(12)
C82B 0.05(2) 0.06(2) 0.06(2) -0.006(16) -0.021(16) 0.009(16)
C83B 0.06(2) 0.07(2) 0.09(3) -0.01(2) -0.02(2) 0.014(17)
C84B 0.05(2) 0.07(2) 0.08(3) -0.02(2) -0.001(19) 0.003(17)
C85B 0.07(3) 0.08(3) 0.09(3) -0.04(2) -0.01(2) 0.00(2)
C86B 0.06(2) 0.07(2) 0.054(19) -0.019(16) -0.018(16) -0.001(17)
Sb1 0.098(2) 0.116(3) 0.0761(19) -0.0068(17) -0.0257(17) 0.0114(19)
Sb1' 0.098(2) 0.116(3) 0.0761(19) -0.0068(17) -0.0257(17) 0.0114(19)
Sb2 0.0630(15) 0.0582(13) 0.0633(14) -0.0010(10) -0.0129(11) -0.0215(11)
Sb2' 0.0630(15) 0.0582(13) 0.0633(14) -0.0010(10) -0.0129(11) -0.0215(11)
Sb3 0.102(2) 0.0793(19) 0.104(2) -0.0052(16) -0.0385(19) -0.0309(17)
Sb3' 0.102(2) 0.0793(19) 0.104(2) -0.0052(16) -0.0385(19) -0.0309(17)
Sb4 0.117(3) 0.0722(17) 0.0711(18) -0.0059(13) -0.0298(17) -0.0081(16)
Sb4' 0.117(3) 0.0722(17) 0.0711(18) -0.0059(13) -0.0298(17) -0.0081(16)

loop_
_atom_type_symbol
_atom_type_description
_atom_type_scat_dispersion_real
_atom_type_scat_dispersion_imag
_atom_type_scat_source
C C 0.0033 0.0016 'International Tables Vol C Tables 4.2.6.8 and 6.1.1.4'
H H 0.0000 0.0000 'International Tables Vol C Tables 4.2.6.8 and 6.1.1.4'
N N 0.0061 0.0033 'International Tables Vol C Tables 4.2.6.8 and 6.1.1.4'
F F 0.0171 0.0103 'International Tables Vol C Tables 4.2.6.8 and 6.1.1.4'
P P 0.1023 0.0942 'International Tables Vol C Tables 4.2.6.8 and 6.1.1.4'
Ag Ag -0.8971 1.1015 'International Tables Vol C Tables 4.2.6.8 and 6.1.1.4'
Sb Sb -0.5866 1.5461 'International Tables Vol C Tables 4.2.6.8 and 6.1.1.4'
Cl Cl 0.1484 0.1585 'International Tables Vol C Tables 4.2.6.8 and 6.1.1.4'

loop_
_geom_angle_atom_site_label_1
_geom_angle_atom_site_label_2
_geom_angle_atom_site_label_3
_geom_angle
_geom_angle_site_symmetry_1
_geom_angle_site_symmetry_3
_geom_angle_publ_flag
P2 Ag1 P1 156.4(3) 2_556 . ?
P2 Ag1 N4S 103.7(8) 2_556 . ?
P1 Ag1 N4S 97.6(8) . . ?
C6A C1A C2A 118(3) . . ?
C6A C1A P1 120.2(19) . . ?
C2A C1A P1 122(2) . . ?
C3A C2A C1A 120(3) . . ?
C4A C3A C2A 122(3) . . ?
C3A C4A C5A 121(3) . . ?
C4A C5A C6A 118(3) . . ?
C4A C5A P2 122(2) . . ?
C6A C5A P2 119(2) . . ?
C1A C6A C5A 121(2) . . ?
C1A C6A C7A 121(2) . . ?
C5A C6A C7A 118(3) . . ?
N8A C7A C6A 180(4) . . ?
C11B P1 C11A 104.0(14) . . ?
C11B P1 C1A 103.5(14) . . ?
C11A P1 C1A 104.0(13) . . ?
C11B P1 Ag1 112.3(10) . . ?
C11A P1 Ag1 115.1(9) . . ?
C1A P1 Ag1 116.5(9) . . ?
C16A C11A C12A 118(3) . . ?
C16A C11A P1 123(2) . . ?
C12A C11A P1 119(2) . . ?
C13A C12A C11A 120(3) . . ?
C12A C13A C14A 121(4) . . ?
C15A C14A C13A 121(4) . . ?
C14A C15A C16A 117(4) . . ?
C11A C16A C15A 122(3) . . ?
C16B C11B C12B 120(3) . . ?
C16B C11B P1 123(3) . . ?
C12B C11B P1 117(3) . . ?
C13B C12B C11B 120(4) . . ?
C12B C13B C14B 120(5) . . ?
C13B C14B C15B 120(4) . . ?
C16B C15B C14B 118(5) . . ?
C11B C16B C15B 121(4) . . ?
C21A P2 C5A 104.2(14) . . ?
C21A P2 C21B 105.0(13) . . ?
C5A P2 C21B 102.1(13) . . ?
C21A P2 Ag1 114.8(10) . 2_556 ?
C5A P2 Ag1 114.2(9) . 2_556 ?
C21B P2 Ag1 115.1(10) . 2_556 ?
C26A C21A C22A 119(3) . . ?
C26A C21A P2 119(3) . . ?
C22A C21A P2 122(2) . . ?
C23A C22A C21A 118(4) . . ?
C24A C23A C22A 119(5) . . ?
C25A C24A C23A 123(5) . . ?
C24A C25A C26A 118(5) . . ?
C25A C26A C21A 123(4) . . ?
C22B C21B C26B 121(3) . . ?
C22B C21B P2 122(2) . . ?
C26B C21B P2 118(2) . . ?
C21B C22B C23B 119(3) . . ?
C24B C23B C22B 122(3) . . ?
C23B C24B C25B 120(3) . . ?
C24B C25B C26B 120(3) . . ?
C25B C26B C21B 119(3) . . ?
N1S C2S C3S 178(6) . . ?
C5S N4S Ag1 132(3) . . ?
N4S C5S C6S 178(5) . . ?
N7S Ag2 P4 111.5(8) . 2_665 ?
N7S Ag2 P3 106.6(8) . . ?
P4 Ag2 P3 141.7(2) 2_665 . ?
C2B C1B C6B 118(3) . . ?
C2B C1B P3 120(2) . . ?
C6B C1B P3 122(2) . . ?
C3B C2B C1B 121(3) . . ?
C2B C3B C4B 121(3) . . ?
C3B C4B C5B 120(3) . . ?
C6B C5B C4B 117(2) . . ?
C6B C5B P4 122.7(19) . . ?
C4B C5B P4 120(2) . . ?
C5B C6B C1B 123(2) . . ?
C5B C6B C7B 118(2) . . ?
C1B C6B C7B 119(2) . . ?
N8B C7B C6B 177(3) . . ?
C31A P3 C31B 105.5(13) . . ?
C31A P3 C1B 101.7(12) . . ?
C31B P3 C1B 105.7(13) . . ?
C31A P3 Ag2 114.2(9) . . ?
C31B P3 Ag2 114.5(10) . . ?
C1B P3 Ag2 114.1(9) . . ?
C32A C31A C36A 118(3) . . ?
C32A C31A P3 124(2) . . ?
C36A C31A P3 118(2) . . ?
C33A C32A C31A 120(3) . . ?
C34A C33A C32A 120(3) . . ?
C33A C34A C35A 121(3) . . ?
C34A C35A C36A 119(3) . . ?
C35A C36A C31A 121(3) . . ?
C36B C31B C32B 118(3) . . ?
C36B C31B P3 124(3) . . ?
C32B C31B P3 118(2) . . ?
C33B C32B C31B 122(4) . . ?
C34B C33B C32B 120(4) . . ?
C33B C34B C35B 120(4) . . ?
C36B C35B C34B 120(4) . . ?
C35B C36B C31B 120(4) . . ?
C41B P4 C41A 104.5(12) . . ?
C41B P4 C5B 103.6(12) . . ?
C41A P4 C5B 106.3(12) . . ?
C41B P4 Ag2 117.0(10) . 2_665 ?
C41A P4 Ag2 114.2(9) . 2_665 ?
C5B P4 Ag2 110.2(8) . 2_665 ?
C46A C41A C42A 118(2) . . ?
C46A C41A P4 117(2) . . ?
C42A C41A P4 125(2) . . ?
C43A C42A C41A 121(3) . . ?
C42A C43A C44A 120(3) . . ?
C45A C44A C43A 120(3) . . ?
C44A C45A C46A 122(3) . . ?
C45A C46A C41A 120(3) . . ?
C46B C41B C42B 120(3) . . ?
C46B C41B P4 119(2) . . ?
C42B C41B P4 121(2) . . ?
C43B C42B C41B 120(3) . . ?
C44B C43B C42B 122(3) . . ?
C43B C44B C45B 120(3) . . ?
C44B C45B C46B 120(4) . . ?
C41B C46B C45B 119(3) . . ?
C8S N7S Ag2 178(3) . . ?
N7S C8S C9S 176(5) . . ?
P5 Ag3 P8 165.3(3) . . ?
C2C C1C C6C 118(2) . . ?
C2C C1C P5 123(2) . . ?
C6C C1C P5 119(2) . . ?
C1C C2C C3C 120(3) . . ?
C4C C3C C2C 121(3) . . ?
C5C C4C C3C 121(3) . . ?
C4C C5C C6C 118(2) . . ?
C4C C5C P6 124(2) . . ?
C6C C5C P6 118.4(19) . . ?
C1C C6C C5C 122(2) . . ?
C1C C6C C7C 118(2) . . ?
C5C C6C C7C 120(2) . . ?
N8C C7C C6C 178(3) . . ?
C51A P5 C51B 110.1(14) . . ?
C51A P5 C1C 104.1(13) . . ?
C51B P5 C1C 102.8(12) . . ?
C51A P5 Ag3 113.8(10) . . ?
C51B P5 Ag3 114.0(10) . . ?
C1C P5 Ag3 111.1(8) . . ?
C52A C51A C56A 120(3) . . ?
C52A C51A P5 117(2) . . ?
C56A C51A P5 123(3) . . ?
C53A C52A C51A 122(4) . . ?
C54A C53A C52A 118(4) . . ?
C55A C54A C53A 120(4) . . ?
C56A C55A C54A 123(4) . . ?
C55A C56A C51A 117(4) . . ?
C56B C51B C52B 119(3) . . ?
C56B C51B P5 120(2) . . ?
C52B C51B P5 121(2) . . ?
C51B C52B C53B 120(3) . . ?
C54B C53B C52B 121(3) . . ?
C53B C54B C55B 120(3) . . ?
C56B C55B C54B 119(3) . . ?
C51B C56B C55B 121(3) . . ?
C61B P6 C5C 103.5(12) . . ?
C61B P6 C61A 105.4(13) . . ?
C5C P6 C61A 102.4(12) . . ?
C61B P6 Ag4 115.6(9) . . ?
C5C P6 Ag4 112.4(8) . . ?
C61A P6 Ag4 116.0(9) . . ?
C62A C61A C66A 118(3) . . ?
C62A C61A P6 125(2) . . ?
C66A C61A P6 116(2) . . ?
C61A C62A C63A 121(3) . . ?
C64A C63A C62A 121(3) . . ?
C63A C64A C65A 121(3) . . ?
C66A C65A C64A 118(4) . . ?
C65A C66A C61A 121(3) . . ?
C62B C61B C66B 118(3) . . ?
C62B C61B P6 123(2) . . ?
C66B C61B P6 119(2) . . ?
C61B C62B C63B 120(3) . . ?
C64B C63B C62B 121(3) . . ?
C63B C64B C65B 120(3) . . ?
C64B C65B C66B 120(4) . . ?
C61B C66B C65B 120(4) . . ?
C11S N10S Ag4 158(6) . . ?
N10S C11S C12S 172(8) . . ?
C14S N13S Ag4 160(4) . . ?
N13S C14S C15S 177(7) . . ?
N13S Ag4 P6 108.4(9) . . ?
N13S Ag4 P7 105.2(9) . . ?
P6 Ag4 P7 145.3(3) . . ?
N13S Ag4 N10S 82.1(16) . . ?
P6 Ag4 N10S 96.1(14) . . ?
P7 Ag4 N10S 97.0(13) . . ?
C2D C1D C6D 118(2) . . ?
C2D C1D P7 125(2) . . ?
C6D C1D P7 117.6(18) . . ?
C3D C2D C1D 121(3) . . ?
C4D C3D C2D 121(3) . . ?
C3D C4D C5D 121(3) . . ?
C4D C5D C6D 117(2) . . ?
C4D C5D P8 124(2) . . ?
C6D C5D P8 119.3(19) . . ?
C1D C6D C5D 122(2) . . ?
C1D C6D C7D 120(2) . . ?
C5D C6D C7D 119(2) . . ?
N8D C7D C6D 179(3) . . ?
C71A P7 C71B 107.1(14) . . ?
C71A P7 C1D 103.6(12) . . ?
C71B P7 C1D 103.8(13) . . ?
C71A P7 Ag4 117.7(10) . . ?
C71B P7 Ag4 107.0(10) . . ?
C1D P7 Ag4 116.5(8) . . ?
C76A C71A C72A 119(3) . . ?
C76A C71A P7 121(3) . . ?
C72A C71A P7 119(2) . . ?
C73A C72A C71A 121(3) . . ?
C72A C73A C74A 120(4) . . ?
C73A C74A C75A 120(4) . . ?
C76A C75A C74A 120(4) . . ?
C71A C76A C75A 120(4) . . ?
C72B C71B C76B 119(3) . . ?
C72B C71B P7 123(3) . . ?
C76B C71B P7 118(2) . . ?
C71B C72B C73B 120(4) . . ?
C74B C73B C72B 119(4) . . ?
C75B C74B C73B 121(4) . . ?
C74B C75B C76B 120(4) . . ?
C71B C76B C75B 121(4) . . ?
C81B P8 C81A 105.8(13) . . ?
C81B P8 C5D 106.3(12) . . ?
C81A P8 C5D 104.0(12) . . ?
C81B P8 Ag3 118.3(9) . . ?
C81A P8 Ag3 106.8(9) . . ?
C5D P8 Ag3 114.4(8) . . ?
C82A C81A C86A 119(3) . . ?
C82A C81A P8 118(2) . . ?
C86A C81A P8 123(2) . . ?
C81A C82A C83A 120(3) . . ?
C84A C83A C82A 120(3) . . ?
C83A C84A C85A 120(3) . . ?
C86A C85A C84A 120(3) . . ?
C85A C86A C81A 120(3) . . ?
C82B C81B C86B 118(3) . . ?
C82B C81B P8 123(2) . . ?
C86B C81B P8 119(2) . . ?
C81B C82B C83B 120(3) . . ?
C84B C83B C82B 121(3) . . ?
C83B C84B C85B 120(3) . . ?
C84B C85B C86B 120(3) . . ?
C85B C86B C81B 121(3) . . ?
F12 Sb1 F14 99(3) . . ?
F12 Sb1 F15 87(3) . . ?
F14 Sb1 F15 93(3) . . ?
F12 Sb1 F16 97(2) . . ?
F14 Sb1 F16 163(3) . . ?
F15 Sb1 F16 82(3) . . ?
F12 Sb1 F11 89(2) . . ?
F14 Sb1 F11 97(3) . . ?
F15 Sb1 F11 169(3) . . ?
F16 Sb1 F11 88(2) . . ?
F12 Sb1 F13 176(2) . . ?
F14 Sb1 F13 81(3) . . ?
F15 Sb1 F13 97(3) . . ?
F16 Sb1 F13 83(2) . . ?
F11 Sb1 F13 87(2) . . ?
F24 Sb2 F21 90(3) . . ?
F24 Sb2 F26 98(3) . . ?
F21 Sb2 F26 88(2) . . ?
F24 Sb2 F25 90(3) . . ?
F21 Sb2 F25 177(3) . . ?
F26 Sb2 F25 89(2) . . ?
F24 Sb2 F22 170(3) . . ?
F21 Sb2 F22 92(2) . . ?
F26 Sb2 F22 92(2) . . ?
F25 Sb2 F22 88(2) . . ?
F24 Sb2 F23 83(3) . . ?
F21 Sb2 F23 90(2) . . ?
F26 Sb2 F23 177(2) . . ?
F25 Sb2 F23 93(2) . . ?
F22 Sb2 F23 87(2) . . ?
F34 Sb3 F33 102(3) . . ?
F34 Sb3 F31 88(3) . . ?
F33 Sb3 F31 96(3) . . ?
F34 Sb3 F36 100(3) . . ?
F33 Sb3 F36 91(3) . . ?
F31 Sb3 F36 168(3) . . ?
F34 Sb3 F35 98(3) . . ?
F33 Sb3 F35 160(3) . . ?
F31 Sb3 F35 91(3) . . ?
F36 Sb3 F35 80(2) . . ?
F34 Sb3 F32 171(3) . . ?
F33 Sb3 F32 82(3) . . ?
F31 Sb3 F32 83(3) . . ?
F36 Sb3 F32 89(2) . . ?
F35 Sb3 F32 80(3) . . ?
F46 Sb4 F45 89(3) . . ?
F46 Sb4 F41 95(3) . . ?
F45 Sb4 F41 174(3) . . ?
F46 Sb4 F42 100(3) . . ?
F45 Sb4 F42 84(3) . . ?
F41 Sb4 F42 91(3) . . ?
F46 Sb4 F43 86(3) . . ?
F45 Sb4 F43 92(3) . . ?
F41 Sb4 F43 93(2) . . ?
F42 Sb4 F43 173(3) . . ?
F46 Sb4 F44 168(3) . . ?
F45 Sb4 F44 90(3) . . ?
F41 Sb4 F44 87.3(19) . . ?
F42 Sb4 F44 92(2) . . ?
F43 Sb4 F44 83(2) . . ?
Cl1S C16S Cl3S 115(3) . . ?
Cl1S C16S Cl2S 112(3) . . ?
Cl3S C16S Cl2S 109(3) . . ?
Cl5S C17S Cl4S 107(6) . . ?
Cl5S C17S Cl6S 115(7) . . ?
Cl4S C17S Cl6S 98(6) . . ?

loop_
_geom_bond_atom_site_label_1
_geom_bond_atom_site_label_2
_geom_bond_distance
_geom_bond_site_symmetry_2
_geom_bond_publ_flag
Ag1 P2 2.422(7) 2_556 ?
Ag1 P1 2.445(7) . ?
Ag1 N4S 2.52(3) . ?
C1A C6A 1.39(4) . ?
C1A C2A 1.41(4) . ?
C1A P1 1.83(3) . ?
C2A C3A 1.37(4) . ?
C3A C4A 1.36(4) . ?
C4A C5A 1.37(4) . ?
C5A C6A 1.43(4) . ?
C5A P2 1.83(3) . ?
C6A C7A 1.44(4) . ?
C7A N8A 1.16(4) . ?
P1 C11B 1.82(3) . ?
P1 C11A 1.82(3) . ?
C11A C16A 1.36(4) . ?
C11A C12A 1.38(4) . ?
C12A C13A 1.32(5) . ?
C13A C14A 1.39(6) . ?
C14A C15A 1.34(5) . ?
C15A C16A 1.39(5) . ?
C11B C16B 1.36(5) . ?
C11B C12B 1.37(5) . ?
C12B C13B 1.34(5) . ?
C13B C14B 1.38(6) . ?
C14B C15B 1.38(7) . ?
C15B C16B 1.37(5) . ?
P2 C21A 1.82(3) . ?
P2 C21B 1.84(3) . ?
P2 Ag1 2.422(7) 2_556 ?
C21A C26A 1.37(5) . ?
C21A C22A 1.39(5) . ?
C22A C23A 1.39(5) . ?
C23A C24A 1.37(7) . ?
C24A C25A 1.31(7) . ?
C25A C26A 1.36(6) . ?
C21B C22B 1.37(4) . ?
C21B C26B 1.40(4) . ?
C22B C23B 1.38(4) . ?
C23B C24B 1.35(5) . ?
C24B C25B 1.39(5) . ?
C25B C26B 1.39(4) . ?
N1S C2S 1.09(5) . ?
C2S C3S 1.39(7) . ?
N4S C5S 1.12(5) . ?
C5S C6S 1.47(6) . ?
Ag2 N7S 2.32(3) . ?
Ag2 P4 2.433(7) 2_665 ?
Ag2 P3 2.448(7) . ?
C1B C2B 1.39(4) . ?
C1B C6B 1.40(4) . ?
C1B P3 1.84(3) . ?
C2B C3B 1.37(4) . ?
C3B C4B 1.37(4) . ?
C4B C5B 1.41(4) . ?
C5B C6B 1.39(4) . ?
C5B P4 1.82(3) . ?
C6B C7B 1.45(4) . ?
C7B N8B 1.14(3) . ?
P3 C31A 1.81(3) . ?
P3 C31B 1.82(3) . ?
C31A C32A 1.39(4) . ?
C31A C36A 1.40(4) . ?
C32A C33A 1.38(4) . ?
C33A C34A 1.36(5) . ?
C34A C35A 1.38(5) . ?
C35A C36A 1.38(4) . ?
C31B C36B 1.38(4) . ?
C31B C32B 1.40(4) . ?
C32B C33B 1.36(5) . ?
C33B C34B 1.35(6) . ?
C34B C35B 1.42(6) . ?
C35B C36B 1.37(5) . ?
P4 C41B 1.80(3) . ?
P4 C41A 1.81(3) . ?
P4 Ag2 2.433(7) 2_665 ?
C41A C46A 1.39(4) . ?
C41A C42A 1.41(4) . ?
C42A C43A 1.37(4) . ?
C43A C44A 1.38(5) . ?
C44A C45A 1.36(4) . ?
C45A C46A 1.38(4) . ?
C41B C46B 1.39(4) . ?
C41B C42B 1.40(4) . ?
C42B C43B 1.38(5) . ?
C43B C44B 1.37(5) . ?
C44B C45B 1.40(6) . ?
C45B C46B 1.42(5) . ?
N7S C8S 1.14(4) . ?
C8S C9S 1.46(6) . ?
Ag3 P5 2.399(7) . ?
Ag3 P8 2.408(7) . ?
C1C C2C 1.39(4) . ?
C1C C6C 1.40(4) . ?
C1C P5 1.82(3) . ?
C2C C3C 1.39(4) . ?
C3C C4C 1.38(4) . ?
C4C C5C 1.36(4) . ?
C5C C6C 1.41(3) . ?
C5C P6 1.82(3) . ?
C6C C7C 1.43(4) . ?
C7C N8C 1.14(3) . ?
P5 C51A 1.78(3) . ?
P5 C51B 1.82(3) . ?
C51A C52A 1.39(4) . ?
C51A C56A 1.40(5) . ?
C52A C53A 1.38(5) . ?
C53A C54A 1.37(6) . ?
C54A C55A 1.37(7) . ?
C55A C56A 1.37(6) . ?
C51B C56B 1.35(4) . ?
C51B C52B 1.38(4) . ?
C52B C53B 1.40(4) . ?
C53B C54B 1.32(5) . ?
C54B C55B 1.40(5) . ?
C55B C56B 1.39(5) . ?
P6 C61B 1.81(3) . ?
P6 C61A 1.82(3) . ?
P6 Ag4 2.439(7) . ?
C61A C62A 1.36(4) . ?
C61A C66A 1.40(4) . ?
C62A C63A 1.38(4) . ?
C63A C64A 1.34(5) . ?
C64A C65A 1.40(5) . ?
C65A C66A 1.39(5) . ?
C61B C62B 1.37(4) . ?
C61B C66B 1.39(4) . ?
C62B C63B 1.40(4) . ?
C63B C64B 1.35(5) . ?
C64B C65B 1.36(6) . ?
C65B C66B 1.40(5) . ?
N10S C11S 1.12(7) . ?
N10S Ag4 2.53(6) . ?
C11S C12S 1.39(7) . ?
N13S C14S 1.07(6) . ?
N13S Ag4 2.38(4) . ?
C14S C15S 1.43(8) . ?
Ag4 P7 2.446(7) . ?
C1D C2D 1.38(4) . ?
C1D C6D 1.41(3) . ?
C1D P7 1.84(3) . ?
C2D C3D 1.37(4) . ?
C3D C4D 1.37(4) . ?
C4D C5D 1.39(4) . ?
C5D C6D 1.42(3) . ?
C5D P8 1.83(3) . ?
C6D C7D 1.44(4) . ?
C7D N8D 1.13(3) . ?
P7 C71A 1.82(3) . ?
P7 C71B 1.83(3) . ?
C71A C76A 1.38(4) . ?
C71A C72A 1.41(4) . ?
C72A C73A 1.36(5) . ?
C73A C74A 1.37(6) . ?
C74A C75A 1.40(6) . ?
C75A C76A 1.38(5) . ?
C71B C72B 1.36(5) . ?
C71B C76B 1.37(5) . ?
C72B C73B 1.41(6) . ?
C73B C74B 1.35(6) . ?
C74B C75B 1.33(6) . ?
C75B C76B 1.40(5) . ?
P8 C81B 1.79(3) . ?
P8 C81A 1.81(3) . ?
C81A C82A 1.38(4) . ?
C81A C86A 1.39(4) . ?
C82A C83A 1.39(4) . ?
C83A C84A 1.35(5) . ?
C84A C85A 1.38(5) . ?
C85A C86A 1.37(4) . ?
C81B C82B 1.36(4) . ?
C81B C86B 1.39(4) . ?
C82B C83B 1.39(4) . ?
C83B C84B 1.34(5) . ?
C84B C85B 1.35(5) . ?
C85B C86B 1.37(5) . ?
Sb1 F12 1.75(4) . ?
Sb1 F14 1.75(4) . ?
Sb1 F15 1.77(4) . ?
Sb1 F16 1.80(4) . ?
Sb1 F11 1.82(3) . ?
Sb1 F13 1.85(4) . ?
Sb2 F24 1.77(4) . ?
Sb2 F21 1.78(4) . ?
Sb2 F26 1.78(3) . ?
Sb2 F25 1.78(4) . ?
Sb2 F22 1.80(3) . ?
Sb2 F23 1.81(4) . ?
Sb3 F34 1.68(4) . ?
Sb3 F33 1.75(4) . ?
Sb3 F31 1.76(4) . ?
Sb3 F36 1.82(3) . ?
Sb3 F35 1.84(4) . ?
Sb3 F32 1.86(4) . ?
Sb4 F46 1.74(4) . ?
Sb4 F45 1.78(4) . ?
Sb4 F41 1.79(3) . ?
Sb4 F42 1.80(3) . ?
Sb4 F43 1.82(3) . ?
Sb4 F44 1.83(3) . ?
C16S Cl1S 1.68(5) . ?
C16S Cl3S 1.73(5) . ?
C16S Cl2S 1.76(5) . ?
C17S Cl5S 1.57(9) . ?
C17S Cl4S 1.65(9) . ?
C17S Cl6S 1.71(10) . ?
